data_4107904
loop_
_publ_author_name
'Dennis H. Leung'
'Joseph W. Ziller'
'Zhibin Guan'

_publ_section_title
;
 Axial Donating Ligands: A New Strategy for Late Transition Metal Olefin
 Polymerization Catalysis
;
_journal_name_full 'Journal of the American Chemical Society'
_journal_page_first 7538
_journal_page_last 7539
_journal_paper_doi 10.1021/ja8017847
_journal_volume 130
_journal_year 2008
_chemical_formula_sum 'C34 H28 Cl N3 Pd'
_chemical_formula_weight 620.44
_chemical_name_systematic
; 
 ? 
;
_space_group_IT_number 2
_symmetry_cell_setting triclinic
_symmetry_space_group_name_Hall '-P 1'
_symmetry_space_group_name_H-M 'P -1'
_atom_sites_solution_hydrogens geom
_atom_sites_solution_primary direct
_atom_sites_solution_secondary difmap
_audit_creation_method SHELXTL
_cell_angle_alpha 67.212(2)
_cell_angle_beta 81.112(2)
_cell_angle_gamma 78.737(2)
_cell_formula_units_Z 2
_cell_length_a 12.1681(12)
_cell_length_b 12.2662(12)
_cell_length_c 12.3904(12)
_cell_measurement_temperature 143(2)
_cell_volume 1665.8(3)
_computing_cell_refinement 'Bruker SMART/SAINT'
_computing_data_collection 'Bruker SMART'
_computing_data_reduction 'Bruker SAINT'
_computing_molecular_graphics 'Bruker SHELXTL'
_computing_publication_material 'Bruker SHELXTL'
_computing_structure_refinement 'Bruker SHELXTL'
_computing_structure_solution 'Bruker SHELXTL'
_diffrn_ambient_temperature 143(2)
_diffrn_measured_fraction_theta_full 0.968
_diffrn_measured_fraction_theta_max 0.968
_diffrn_measurement_device_type 'CCD area detector'
_diffrn_measurement_method 'phi and omega scans'
_diffrn_radiation_monochromator graphite
_diffrn_radiation_source 'normal-focus sealed tube'
_diffrn_radiation_type MoK\a
_diffrn_radiation_wavelength 0.71073
_diffrn_reflns_av_R_equivalents 0.0208
_diffrn_reflns_av_sigmaI/netI 0.0243
_diffrn_reflns_limit_h_max 15
_diffrn_reflns_limit_h_min -16
_diffrn_reflns_limit_k_max 16
_diffrn_reflns_limit_k_min -16
_diffrn_reflns_limit_l_max 16
_diffrn_reflns_limit_l_min -16
_diffrn_reflns_number 18456
_diffrn_reflns_theta_full 28.29
_diffrn_reflns_theta_max 28.29
_diffrn_reflns_theta_min 1.71
_diffrn_standards_decay_% '< 1.0'
_diffrn_standards_interval_count 'initial 50 frames recollected'
_diffrn_standards_number '50 frames'
_exptl_absorpt_coefficient_mu 0.661
_exptl_absorpt_correction_T_max 0.8737
_exptl_absorpt_correction_T_min 0.7968
_exptl_absorpt_correction_type multi-scan
_exptl_absorpt_process_details 'Bruker SADABS'
_exptl_crystal_colour darkred
_exptl_crystal_density_diffrn 1.237
_exptl_crystal_density_meas ?
_exptl_crystal_description irregular
_exptl_crystal_F_000 632
_exptl_crystal_size_max 0.36
_exptl_crystal_size_mid 0.28
_exptl_crystal_size_min 0.21
_refine_diff_density_max 4.376
_refine_diff_density_min -0.629
_refine_diff_density_rms 0.231
_refine_ls_extinction_coef 0.0047(12)
_refine_ls_extinction_expression Fc^*^=kFc[1+0.001xFc^2^\l^3^/sin(2\q)]^-1/4^
_refine_ls_extinction_method SHELXTL
_refine_ls_goodness_of_fit_ref 1.128
_refine_ls_hydrogen_treatment constr
_refine_ls_matrix_type full
_refine_ls_number_parameters 353
_refine_ls_number_reflns 8029
_refine_ls_number_restraints 0
_refine_ls_restrained_S_all 1.128
_refine_ls_R_factor_all 0.0616
_refine_ls_R_factor_gt 0.0586
_refine_ls_shift/su_max 0.001
_refine_ls_shift/su_mean 0.000
_refine_ls_structure_factor_coef Fsqd
_refine_ls_weighting_details 'calc w=1/[\s^2^(Fo^2^)+(0.1296P)^2^+4.2534P] where P=(Fo^2^+2Fc^2^)/3'
_refine_ls_weighting_scheme calc
_refine_ls_wR_factor_gt 0.1925
_refine_ls_wR_factor_ref 0.1966
_reflns_number_gt 7441
_reflns_number_total 8029
_reflns_threshold_expression >2sigma(I)
_cod_data_source_file ja8017847-file003.cif
_cod_data_source_block zg16
_cod_depositor_comments
;
The following automatic conversions were performed:

'_exptl_crystal_density_meas' value 'n/a' was changed to '?' - the
value is perceived as not measured.

Automatic conversion script
Id: cif_fix_values 3008 2015-01-20 13:52:24Z robertas 
;
_cod_database_code 4107904

loop_
_symmetry_equiv_pos_as_xyz
'x, y, z'
'-x, -y, -z'

loop_
_atom_site_label
_atom_site_type_symbol
_atom_site_fract_x
_atom_site_fract_y
_atom_site_fract_z
_atom_site_U_iso_or_equiv
_atom_site_adp_type
_atom_site_occupancy
_atom_site_symmetry_multiplicity
_atom_site_calc_flag
_atom_site_refinement_flags
Pd1 Pd 0.51542(2) 0.83824(2) 0.64228(2) 0.01836(13) Uani 1 1 d .
Cl1 Cl 0.38129(8) 0.75753(10) 0.59850(9) 0.0270(2) Uani 1 1 d .
N1 N 0.6430(3) 0.8976(3) 0.6851(3) 0.0206(6) Uani 1 1 d .
N2 N 0.6614(3) 0.7547(3) 0.5588(3) 0.0214(6) Uani 1 1 d .
N3 N 0.6660(3) 0.5665(3) 0.8743(3) 0.0228(6) Uani 1 1 d .
C1 C 0.7410(3) 0.8643(4) 0.6417(4) 0.0232(7) Uani 1 1 d .
C2 C 0.7515(3) 0.7855(4) 0.5719(4) 0.0242(8) Uani 1 1 d .
C3 C 0.8723(4) 0.7567(4) 0.5392(4) 0.0299(9) Uani 1 1 d .
C4 C 0.9356(4) 0.6871(5) 0.4803(5) 0.0366(10) Uani 1 1 d .
H4A H 0.9005 0.6449 0.4484 0.044 Uiso 1 1 calc R
C5 C 1.0551(4) 0.6802(6) 0.4687(5) 0.0458(13) Uani 1 1 d .
H5A H 1.0994 0.6321 0.4287 0.055 Uiso 1 1 calc R
C6 C 1.1079(4) 0.7401(6) 0.5128(6) 0.0473(13) Uani 1 1 d .
H6A H 1.1875 0.7344 0.5015 0.057 Uiso 1 1 calc R
C7 C 1.0455(4) 0.8113(5) 0.5756(5) 0.0414(12) Uani 1 1 d .
C8 C 1.0885(4) 0.8809(6) 0.6241(6) 0.0475(14) Uani 1 1 d .
H8A H 1.1672 0.8821 0.6164 0.057 Uiso 1 1 calc R
C9 C 1.0179(4) 0.9456(6) 0.6813(6) 0.0448(13) Uani 1 1 d .
H9A H 1.0492 0.9900 0.7138 0.054 Uiso 1 1 calc R
C10 C 0.8993(4) 0.9494(5) 0.6945(5) 0.0370(10) Uani 1 1 d .
H10A H 0.8518 0.9954 0.7347 0.044 Uiso 1 1 calc R
C11 C 0.8555(4) 0.8844(4) 0.6473(4) 0.0295(9) Uani 1 1 d .
C12 C 0.9282(4) 0.8177(5) 0.5860(4) 0.0327(9) Uani 1 1 d .
C13 C 0.6345(3) 0.9641(4) 0.7603(4) 0.0222(7) Uani 1 1 d .
C14 C 0.5967(4) 1.0867(4) 0.7144(4) 0.0289(8) Uani 1 1 d .
H14A H 0.5774 1.1248 0.6355 0.035 Uiso 1 1 calc R
C15 C 0.5877(4) 1.1526(4) 0.7868(5) 0.0355(10) Uani 1 1 d .
H15A H 0.5637 1.2365 0.7563 0.043 Uiso 1 1 calc R
C16 C 0.6133(4) 1.0964(5) 0.9016(5) 0.0353(10) Uani 1 1 d .
H16A H 0.6058 1.1413 0.9506 0.042 Uiso 1 1 calc R
C17 C 0.6501(4) 0.9743(4) 0.9461(4) 0.0297(9) Uani 1 1 d .
H17A H 0.6681 0.9366 1.0254 0.036 Uiso 1 1 calc R
C18 C 0.6613(3) 0.9054(4) 0.8767(4) 0.0238(8) Uani 1 1 d .
C19 C 0.6995(3) 0.7717(4) 0.9284(4) 0.0237(7) Uani 1 1 d .
H19A H 0.7469 0.7535 0.9932 0.028 Uiso 1 1 calc R
H19B H 0.7460 0.7458 0.8673 0.028 Uiso 1 1 calc R
C20 C 0.5997(3) 0.7007(4) 0.9758(4) 0.0250(8) Uani 1 1 d .
H20A H 0.5724 0.6991 1.0558 0.030 Uiso 1 1 calc R
H20B H 0.5373 0.7410 0.9247 0.030 Uiso 1 1 calc R
C21 C 0.6341(3) 0.5741(4) 0.9794(3) 0.0223(7) Uani 1 1 d .
C22 C 0.6327(4) 0.4736(4) 1.0827(4) 0.0266(8) Uani 1 1 d .
H22A H 0.6078 0.4816 1.1562 0.032 Uiso 1 1 calc R
C23 C 0.6684(4) 0.3616(4) 1.0762(4) 0.0293(9) Uani 1 1 d .
H23A H 0.6707 0.2917 1.1457 0.035 Uiso 1 1 calc R
C24 C 0.7005(4) 0.3530(4) 0.9678(4) 0.0267(8) Uani 1 1 d .
H24A H 0.7248 0.2772 0.9613 0.032 Uiso 1 1 calc R
C25 C 0.6968(3) 0.4577(4) 0.8678(3) 0.0224(7) Uani 1 1 d .
C26 C 0.7214(3) 0.4595(4) 0.7441(4) 0.0249(8) Uani 1 1 d .
H26A H 0.7466 0.3769 0.7462 0.030 Uiso 1 1 calc R
H26B H 0.7826 0.5073 0.7029 0.030 Uiso 1 1 calc R
C27 C 0.6143(3) 0.5144(4) 0.6770(3) 0.0228(7) Uani 1 1 d .
H27A H 0.5659 0.4519 0.6969 0.027 Uiso 1 1 calc R
H27B H 0.5716 0.5784 0.7033 0.027 Uiso 1 1 calc R
C28 C 0.6404(3) 0.5654(4) 0.5462(4) 0.0236(8) Uani 1 1 d .
C29 C 0.6449(4) 0.4969(4) 0.4778(4) 0.0281(8) Uani 1 1 d .
H29A H 0.6274 0.4177 0.5136 0.034 Uiso 1 1 calc R
C30 C 0.6750(4) 0.5441(5) 0.3565(4) 0.0341(10) Uani 1 1 d .
H30A H 0.6796 0.4962 0.3109 0.041 Uiso 1 1 calc R
C31 C 0.6977(4) 0.6586(5) 0.3036(4) 0.0345(10) Uani 1 1 d .
H31A H 0.7164 0.6904 0.2211 0.041 Uiso 1 1 calc R
C32 C 0.6936(4) 0.7295(4) 0.3698(4) 0.0298(9) Uani 1 1 d .
H32A H 0.7094 0.8093 0.3329 0.036 Uiso 1 1 calc R
C33 C 0.6663(3) 0.6817(4) 0.4902(4) 0.0236(8) Uani 1 1 d .
C34 C 0.3925(4) 0.9353(4) 0.7142(4) 0.0266(8) Uani 1 1 d .
H34A H 0.4269 0.9833 0.7433 0.040 Uiso 1 1 calc R
H34B H 0.3495 0.8809 0.7794 0.040 Uiso 1 1 calc R
H34C H 0.3421 0.9883 0.6543 0.040 Uiso 1 1 calc R

loop_
_atom_site_aniso_label
_atom_site_aniso_U_11
_atom_site_aniso_U_22
_atom_site_aniso_U_33
_atom_site_aniso_U_23
_atom_site_aniso_U_13
_atom_site_aniso_U_12
Pd1 0.01800(18) 0.01968(18) 0.01813(18) -0.00962(12) 0.00005(11) -0.00017(11)
Cl1 0.0220(4) 0.0355(5) 0.0291(5) -0.0182(4) -0.0044(4) -0.0020(4)
N1 0.0215(15) 0.0210(15) 0.0209(15) -0.0106(12) 0.0014(12) -0.0032(12)
N2 0.0220(15) 0.0249(16) 0.0191(14) -0.0127(13) 0.0013(12) -0.0008(12)
N3 0.0239(16) 0.0248(16) 0.0200(15) -0.0104(13) -0.0011(12) -0.0008(12)
C1 0.0227(18) 0.0259(18) 0.0234(18) -0.0128(15) 0.0010(14) -0.0031(14)
C2 0.0238(18) 0.0286(19) 0.0224(17) -0.0147(15) 0.0020(14) -0.0011(15)
C3 0.0227(19) 0.040(2) 0.031(2) -0.0204(19) 0.0031(16) -0.0025(17)
C4 0.026(2) 0.050(3) 0.041(3) -0.030(2) 0.0014(18) 0.0014(19)
C5 0.028(2) 0.063(4) 0.053(3) -0.038(3) 0.005(2) 0.004(2)
C6 0.021(2) 0.069(4) 0.058(3) -0.037(3) 0.005(2) 0.001(2)
C7 0.025(2) 0.053(3) 0.054(3) -0.030(3) 0.003(2) -0.006(2)
C8 0.023(2) 0.075(4) 0.057(3) -0.039(3) 0.004(2) -0.011(2)
C9 0.026(2) 0.060(3) 0.063(3) -0.037(3) 0.001(2) -0.013(2)
C10 0.027(2) 0.046(3) 0.048(3) -0.030(2) 0.0057(19) -0.0105(19)
C11 0.0200(18) 0.038(2) 0.035(2) -0.0202(19) 0.0047(16) -0.0054(16)
C12 0.023(2) 0.044(3) 0.037(2) -0.024(2) 0.0047(17) -0.0036(18)
C13 0.0199(17) 0.0236(18) 0.0272(19) -0.0152(15) 0.0040(14) -0.0051(14)
C14 0.028(2) 0.0235(19) 0.035(2) -0.0131(17) 0.0020(17) -0.0044(16)
C15 0.033(2) 0.025(2) 0.055(3) -0.023(2) 0.004(2) -0.0061(17)
C16 0.033(2) 0.039(2) 0.050(3) -0.034(2) 0.005(2) -0.0097(19)
C17 0.027(2) 0.038(2) 0.033(2) -0.0240(19) 0.0003(16) -0.0072(17)
C18 0.0205(17) 0.0267(19) 0.0298(19) -0.0172(16) 0.0015(15) -0.0049(14)
C19 0.0228(18) 0.0258(18) 0.0255(18) -0.0132(15) -0.0030(14) -0.0021(14)
C20 0.0253(19) 0.029(2) 0.0239(18) -0.0145(15) 0.0023(15) -0.0050(15)
C21 0.0201(17) 0.0286(19) 0.0215(17) -0.0120(15) -0.0016(14) -0.0053(14)
C22 0.029(2) 0.035(2) 0.0185(17) -0.0094(16) -0.0003(15) -0.0125(16)
C23 0.036(2) 0.027(2) 0.0231(19) -0.0039(15) -0.0040(16) -0.0109(17)
C24 0.030(2) 0.0224(18) 0.0277(19) -0.0081(15) -0.0045(16) -0.0056(15)
C25 0.0217(17) 0.0246(18) 0.0231(18) -0.0120(15) -0.0014(14) -0.0021(14)
C26 0.0255(19) 0.0258(18) 0.0247(18) -0.0134(15) -0.0006(15) 0.0007(15)
C27 0.0219(17) 0.0258(18) 0.0244(18) -0.0148(15) 0.0009(14) -0.0029(14)
C28 0.0184(17) 0.032(2) 0.0253(18) -0.0179(16) -0.0034(14) 0.0010(14)
C29 0.0260(19) 0.035(2) 0.031(2) -0.0221(18) -0.0031(16) -0.0011(16)
C30 0.033(2) 0.048(3) 0.032(2) -0.029(2) -0.0087(18) 0.0043(19)
C31 0.038(2) 0.047(3) 0.0204(19) -0.0189(19) -0.0053(17) 0.006(2)
C32 0.033(2) 0.035(2) 0.0217(19) -0.0136(17) -0.0016(16) 0.0020(17)
C33 0.0216(17) 0.0297(19) 0.0228(18) -0.0160(16) -0.0029(14) 0.0031(14)
C34 0.029(2) 0.0190(17) 0.034(2) -0.0158(16) -0.0004(16) 0.0026(15)

loop_
_atom_type_symbol
_atom_type_description
_atom_type_scat_dispersion_real
_atom_type_scat_dispersion_imag
_atom_type_scat_source
C C 0.0033 0.0016 'International Tables Vol C Tables 4.2.6.8 and 6.1.1.4'
H H 0.0000 0.0000 'International Tables Vol C Tables 4.2.6.8 and 6.1.1.4'
N N 0.0061 0.0033 'International Tables Vol C Tables 4.2.6.8 and 6.1.1.4'
Cl Cl 0.1484 0.1585 'International Tables Vol C Tables 4.2.6.8 and 6.1.1.4'
Pd Pd -0.9988 1.0072 'International Tables Vol C Tables 4.2.6.8 and 6.1.1.4'

loop_
_geom_angle_atom_site_label_1
_geom_angle_atom_site_label_2
_geom_angle_atom_site_label_3
_geom_angle
C34 Pd1 N1 93.38(16)
C34 Pd1 N2 171.85(15)
N1 Pd1 N2 79.78(13)
C34 Pd1 Cl1 90.03(13)
N1 Pd1 Cl1 175.55(9)
N2 Pd1 Cl1 97.04(9)
C1 N1 C13 118.9(3)
C1 N1 Pd1 113.3(3)
C13 N1 Pd1 127.7(3)
C2 N2 C33 120.0(3)
C2 N2 Pd1 109.9(3)
C33 N2 Pd1 130.0(3)
C21 N3 C25 118.8(4)
N1 C1 C11 133.3(4)
N1 C1 C2 119.1(4)
C11 C1 C2 107.6(3)
N2 C2 C3 134.9(4)
N2 C2 C1 117.8(4)
C3 C2 C1 107.3(3)
C4 C3 C12 119.0(4)
C4 C3 C2 135.5(4)
C12 C3 C2 105.5(4)
C3 C4 C5 118.2(5)
C6 C5 C4 122.3(5)
C5 C6 C7 121.0(5)
C12 C7 C6 116.1(5)
C12 C7 C8 116.5(5)
C6 C7 C8 127.3(5)
C9 C8 C7 120.6(5)
C8 C9 C10 122.7(5)
C11 C10 C9 117.9(5)
C10 C11 C12 120.0(4)
C10 C11 C1 134.8(4)
C12 C11 C1 105.2(4)
C7 C12 C11 122.2(5)
C7 C12 C3 123.3(4)
C11 C12 C3 114.5(4)
C14 C13 C18 121.8(4)
C14 C13 N1 118.1(4)
C18 C13 N1 120.1(3)
C13 C14 C15 118.8(4)
C16 C15 C14 120.4(4)
C15 C16 C17 120.1(4)
C16 C17 C18 121.4(4)
C17 C18 C13 117.6(4)
C17 C18 C19 120.2(4)
C13 C18 C19 122.2(3)
C18 C19 C20 112.2(3)
C21 C20 C19 110.8(3)
N3 C21 C22 122.4(4)
N3 C21 C20 114.1(4)
C22 C21 C20 123.4(4)
C23 C22 C21 118.7(4)
C24 C23 C22 119.1(4)
C23 C24 C25 118.8(4)
N3 C25 C24 122.1(4)
N3 C25 C26 114.1(3)
C24 C25 C26 123.7(4)
C25 C26 C27 109.9(3)
C28 C27 C26 112.7(3)
C29 C28 C33 118.2(4)
C29 C28 C27 121.3(4)
C33 C28 C27 120.5(3)
C28 C29 C30 120.4(4)
C31 C30 C29 120.3(4)
C30 C31 C32 120.5(4)
C33 C32 C31 119.1(4)
C32 C33 C28 121.5(4)
C32 C33 N2 119.3(4)
C28 C33 N2 119.2(4)

loop_
_geom_bond_atom_site_label_1
_geom_bond_atom_site_label_2
_geom_bond_distance
Pd1 C34 2.040(4)
Pd1 N1 2.054(3)
Pd1 N2 2.195(3)
Pd1 Cl1 2.2931(10)
N1 C1 1.289(5)
N1 C13 1.439(5)
N2 C2 1.279(6)
N2 C33 1.442(5)
N3 C21 1.334(5)
N3 C25 1.343(5)
C1 C11 1.478(6)
C1 C2 1.504(5)
C2 C3 1.475(6)
C3 C4 1.380(6)
C3 C12 1.420(6)
C4 C5 1.428(7)
C5 C6 1.363(8)
C6 C7 1.424(7)
C7 C12 1.403(6)
C7 C8 1.426(8)
C8 C9 1.360(8)
C9 C10 1.421(7)
C10 C11 1.373(6)
C11 C12 1.420(6)
C13 C14 1.394(6)
C13 C18 1.398(6)
C14 C15 1.403(6)
C15 C16 1.374(8)
C16 C17 1.387(7)
C17 C18 1.398(5)
C18 C19 1.515(6)
C19 C20 1.541(6)
C20 C21 1.512(6)
C21 C22 1.392(6)
C22 C23 1.387(6)
C23 C24 1.378(6)
C24 C25 1.396(6)
C25 C26 1.508(5)
C26 C27 1.550(6)
C27 C28 1.502(6)
C28 C29 1.395(5)
C28 C33 1.399(6)
C29 C30 1.402(7)
C30 C31 1.364(8)
C31 C32 1.399(6)
C32 C33 1.388(6)

loop_
_geom_torsion_atom_site_label_1
_geom_torsion_atom_site_label_2
_geom_torsion_atom_site_label_3
_geom_torsion_atom_site_label_4
_geom_torsion
C34 Pd1 N1 C1 -173.0(3)
N2 Pd1 N1 C1 2.5(3)
Cl1 Pd1 N1 C1 47.1(14)
C34 Pd1 N1 C13 10.5(3)
N2 Pd1 N1 C13 -173.9(3)
Cl1 Pd1 N1 C13 -129.4(11)
C34 Pd1 N2 C2 30.6(11)
N1 Pd1 N2 C2 -2.5(3)
Cl1 Pd1 N2 C2 -179.4(3)
C34 Pd1 N2 C33 -145.2(10)
N1 Pd1 N2 C33 -178.3(4)
Cl1 Pd1 N2 C33 4.8(3)
C13 N1 C1 C11 -3.5(7)
Pd1 N1 C1 C11 179.7(4)
C13 N1 C1 C2 174.6(4)
Pd1 N1 C1 C2 -2.3(5)
C33 N2 C2 C3 -5.7(7)
Pd1 N2 C2 C3 178.0(4)
C33 N2 C2 C1 178.5(4)
Pd1 N2 C2 C1 2.2(5)
N1 C1 C2 N2 -0.1(6)
C11 C1 C2 N2 178.4(4)
N1 C1 C2 C3 -177.0(4)
C11 C1 C2 C3 1.5(5)
N2 C2 C3 C4 1.3(10)
C1 C2 C3 C4 177.4(6)
N2 C2 C3 C12 -177.2(5)
C1 C2 C3 C12 -1.0(5)
C12 C3 C4 C5 -0.3(8)
C2 C3 C4 C5 -178.6(5)
C3 C4 C5 C6 -0.4(9)
C4 C5 C6 C7 1.4(10)
C5 C6 C7 C12 -1.6(9)
C5 C6 C7 C8 -178.4(7)
C12 C7 C8 C9 2.6(10)
C6 C7 C8 C9 179.4(7)
C7 C8 C9 C10 -1.0(11)
C8 C9 C10 C11 0.1(10)
C9 C10 C11 C12 -1.0(8)
C9 C10 C11 C1 179.9(5)
N1 C1 C11 C10 -3.9(10)
C2 C1 C11 C10 177.9(6)
N1 C1 C11 C12 176.8(5)
C2 C1 C11 C12 -1.3(5)
C6 C7 C12 C11 179.4(5)
C8 C7 C12 C11 -3.5(9)
C6 C7 C12 C3 0.9(9)
C8 C7 C12 C3 178.1(5)
C10 C11 C12 C7 2.8(8)
C1 C11 C12 C7 -177.9(5)
C10 C11 C12 C3 -178.7(5)
C1 C11 C12 C3 0.7(6)
C4 C3 C12 C7 0.0(8)
C2 C3 C12 C7 178.8(5)
C4 C3 C12 C11 -178.6(5)
C2 C3 C12 C11 0.2(6)
C1 N1 C13 C14 104.6(5)
Pd1 N1 C13 C14 -79.0(4)
C1 N1 C13 C18 -76.7(5)
Pd1 N1 C13 C18 99.6(4)
C18 C13 C14 C15 1.2(6)
N1 C13 C14 C15 179.8(4)
C13 C14 C15 C16 -1.5(7)
C14 C15 C16 C17 1.1(7)
C15 C16 C17 C18 -0.5(7)
C16 C17 C18 C13 0.3(6)
C16 C17 C18 C19 -178.7(4)
C14 C13 C18 C17 -0.7(6)
N1 C13 C18 C17 -179.2(4)
C14 C13 C18 C19 178.3(4)
N1 C13 C18 C19 -0.2(6)
C17 C18 C19 C20 93.5(4)
C13 C18 C19 C20 -85.5(5)
C18 C19 C20 C21 156.5(3)
C25 N3 C21 C22 0.7(6)
C25 N3 C21 C20 -179.1(3)
C19 C20 C21 N3 -62.9(4)
C19 C20 C21 C22 117.3(4)
N3 C21 C22 C23 1.6(6)
C20 C21 C22 C23 -178.6(4)
C21 C22 C23 C24 -2.1(6)
C22 C23 C24 C25 0.5(6)
C21 N3 C25 C24 -2.5(6)
C21 N3 C25 C26 174.9(3)
C23 C24 C25 N3 1.9(6)
C23 C24 C25 C26 -175.2(4)
N3 C25 C26 C27 -61.8(5)
C24 C25 C26 C27 115.6(4)
C25 C26 C27 C28 156.3(3)
C26 C27 C28 C29 92.3(4)
C26 C27 C28 C33 -84.6(5)
C33 C28 C29 C30 0.2(6)
C27 C28 C29 C30 -176.8(4)
C28 C29 C30 C31 -1.5(7)
C29 C30 C31 C32 1.4(7)
C30 C31 C32 C33 0.1(7)
C31 C32 C33 C28 -1.4(6)
C31 C32 C33 N2 -179.6(4)
C29 C28 C33 C32 1.3(6)
C27 C28 C33 C32 178.3(4)
C29 C28 C33 N2 179.5(4)
C27 C28 C33 N2 -3.5(6)
C2 N2 C33 C32 -68.1(5)
Pd1 N2 C33 C32 107.4(4)
C2 N2 C33 C28 113.7(4)
Pd1 N2 C33 C28 -70.9(5)
